data_4065969
loop_
_publ_author_name
'Zhang, Ben-Shang'
'Wang, Wei'
'Shao, Dan-Dan'
'Hao, Xin-Qi'
'Gong, Jun-Fang'
'Song, Mao-Ping'

_publ_section_title
;
 Unsymmetrical Chiral PCN Pincer Palladium(II) and Nickel(II) Complexes of
 (Imidazolinyl)aryl Phosphinite Ligands: Synthesis via Ligand C&#x2212;H
 Activation, Crystal Structures, and Catalytic Studies
;
_journal_issue 11
_journal_name_full Organometallics
_journal_page_first 2579
_journal_paper_doi 10.1021/om100232n
_journal_volume 29
_journal_year 2010
_chemical_absolute_configuration S
_chemical_formula_sum 'C30 H28 Cl N2 O2 P Pd'
_chemical_formula_weight 621.36
_chemical_name_systematic
; 
 ? 
;
_space_group_IT_number 19
_symmetry_cell_setting orthorhombic
_symmetry_space_group_name_Hall 'P 2ac 2ab'
_symmetry_space_group_name_H-M 'P 21 21 21'
_atom_sites_solution_hydrogens geom
_atom_sites_solution_primary direct
_atom_sites_solution_secondary difmap
_audit_creation_method SHELXL-97
_cell_angle_alpha 90.00
_cell_angle_beta 90.00
_cell_angle_gamma 90.00
_cell_formula_units_Z 4
_cell_length_a 10.027(2)
_cell_length_b 13.717(3)
_cell_length_c 22.099(4)
_cell_measurement_reflns_used 9695
_cell_measurement_temperature 291(2)
_cell_measurement_theta_max 29.1117
_cell_measurement_theta_min 1.8430
_cell_volume 3039.5(11)
_computing_cell_refinement raxis
_computing_data_collection raxis
_computing_data_reduction raxis
_computing_molecular_graphics texsan
_computing_publication_material texsan
_computing_structure_refinement 'SHELXL-97 (Sheldrick, 1997)'
_computing_structure_solution 'SHELXS-97 (Sheldrick, 1990)'
_diffrn_ambient_temperature 291(2)
_diffrn_detector_area_resol_mean 0
_diffrn_measured_fraction_theta_full 0.976
_diffrn_measured_fraction_theta_max 0.976
_diffrn_measurement_device_type R-AXIS-IV
_diffrn_measurement_method 'Osillation  frames'
_diffrn_radiation_monochromator graphite
_diffrn_radiation_source 'fine-focus sealed tube'
_diffrn_radiation_type MoK\a
_diffrn_radiation_wavelength 0.71073
_diffrn_reflns_av_R_equivalents 0.0403
_diffrn_reflns_av_sigmaI/netI 0.0290
_diffrn_reflns_limit_h_max 11
_diffrn_reflns_limit_h_min -11
_diffrn_reflns_limit_k_max 16
_diffrn_reflns_limit_k_min -16
_diffrn_reflns_limit_l_max 26
_diffrn_reflns_limit_l_min -26
_diffrn_reflns_number 29919
_diffrn_reflns_theta_full 24.99
_diffrn_reflns_theta_max 24.99
_diffrn_reflns_theta_min 2.68
_diffrn_standards_decay_% 0
_diffrn_standards_interval_count 0
_diffrn_standards_interval_time 0
_diffrn_standards_number 0
_exptl_absorpt_coefficient_mu 0.778
_exptl_absorpt_correction_T_max 0.8599
_exptl_absorpt_correction_T_min 0.8599
_exptl_absorpt_correction_type multi-scan
_exptl_crystal_colour Colorless
_exptl_crystal_density_diffrn 1.358
_exptl_crystal_density_method 'not measured'
_exptl_crystal_description PRISMATIC
_exptl_crystal_F_000 1264
_exptl_crystal_size_max 0.20
_exptl_crystal_size_mid 0.20
_exptl_crystal_size_min 0.20
_refine_diff_density_max 0.988
_refine_diff_density_min -0.367
_refine_diff_density_rms 0.078
_refine_ls_abs_structure_details 'Flack H D (1983), Acta Cryst. A39, 876-881'
_refine_ls_abs_structure_Flack 0.02(4)
_refine_ls_extinction_method none
_refine_ls_goodness_of_fit_ref 1.143
_refine_ls_hydrogen_treatment constr
_refine_ls_matrix_type full
_refine_ls_number_parameters 343
_refine_ls_number_reflns 5234
_refine_ls_number_restraints 18
_refine_ls_restrained_S_all 1.161
_refine_ls_R_factor_all 0.0426
_refine_ls_R_factor_gt 0.0416
_refine_ls_shift/su_max 0.003
_refine_ls_shift/su_mean 0.000
_refine_ls_structure_factor_coef Fsqd
_refine_ls_weighting_details 'calc w=1/[\s^2^(Fo^2^)+(0.0707P)^2^+0.1526P] where P=(Fo^2^+2Fc^2^)/3'
_refine_ls_weighting_scheme calc
_refine_ls_wR_factor_gt 0.1120
_refine_ls_wR_factor_ref 0.1129
_reflns_number_gt 5139
_reflns_number_total 5234
_reflns_threshold_expression >2sigma(I)
_cod_data_source_file om100232n_si_002.cif
_cod_data_source_block Complex-3c
_cod_depositor_comments
;
The following automatic conversions were performed:

'_symmetry_cell_setting' value 'Orthorhombic' changed to
'orthorhombic' according to
/home/saulius/struct/CIF-dictionaries/cif_core.dic dictionary named
'cif_core.dic' version 2.4.1 from
2010-06-29.

'_refine_ls_hydrogen_treatment' value 'CONSTR' changed
to 'constr' according to
/home/saulius/struct/CIF-dictionaries/cif_core.dic dictionary named
'cif_core.dic' version 2.4.1 from 2010-06-29.

Automatic conversion script
Id: cif_fix_values 1715 2011-07-08 13:25:40Z adriana 
;
_cod_original_cell_volume 3039.5(10)
_cod_original_sg_symbol_H-M P2(1)2(1)2(1)
_cod_database_code 4065969

loop_
_symmetry_equiv_pos_as_xyz
'x, y, z'
'-x+1/2, -y, z+1/2'
'x+1/2, -y+1/2, -z'
'-x, y+1/2, -z+1/2'

loop_
_atom_site_label
_atom_site_type_symbol
_atom_site_fract_x
_atom_site_fract_y
_atom_site_fract_z
_atom_site_U_iso_or_equiv
_atom_site_adp_type
_atom_site_occupancy
_atom_site_symmetry_multiplicity
_atom_site_calc_flag
_atom_site_refinement_flags
Cl1 Cl 0.56573(13) 0.44504(14) 0.36355(7) 0.0737(5) Uani 1 1 d .
C1 C 0.8197(5) 0.6147(4) 0.2589(2) 0.0457(11) Uani 1 1 d .
C2 C 0.6811(6) 0.6306(5) 0.2559(3) 0.0624(14) Uani 1 1 d .
H2A H 0.6222 0.5864 0.2734 0.075 Uiso 1 1 calc R
C3 C 0.6339(8) 0.7123(5) 0.2268(3) 0.079(2) Uani 1 1 d .
H3A H 0.5424 0.7225 0.2243 0.095 Uiso 1 1 calc R
C4 C 0.7185(8) 0.7785(4) 0.2014(3) 0.0667(16) Uani 1 1 d .
H4A H 0.6849 0.8335 0.1821 0.080 Uiso 1 1 calc R
C5 C 0.8572(9) 0.7632(4) 0.2047(4) 0.084(2) Uani 1 1 d .
H5A H 0.9166 0.8074 0.1876 0.100 Uiso 1 1 calc R
C6 C 0.9022(7) 0.6814(4) 0.2338(3) 0.0648(15) Uani 1 1 d .
H6A H 0.9937 0.6712 0.2364 0.078 Uiso 1 1 calc R
C7 C 0.8695(6) 0.4126(4) 0.2347(2) 0.0556(13) Uani 1 1 d .
C8 C 0.7663(8) 0.3479(5) 0.2326(3) 0.0768(19) Uani 1 1 d .
H8A H 0.6999 0.3483 0.2620 0.092 Uiso 1 1 calc R
C9 C 0.7633(11) 0.2794(5) 0.1838(4) 0.094(3) Uani 1 1 d .
H9A H 0.6926 0.2358 0.1813 0.113 Uiso 1 1 calc R
C10 C 0.8597(11) 0.2762(5) 0.1414(4) 0.097(3) Uani 1 1 d .
H10A H 0.8552 0.2316 0.1098 0.117 Uiso 1 1 calc R
C11 C 0.9616(10) 0.3382(6) 0.1457(3) 0.087(2) Uani 1 1 d .
H11A H 1.0305 0.3338 0.1177 0.104 Uiso 1 1 calc R
C12 C 0.9687(7) 0.4086(5) 0.1903(3) 0.0698(16) Uani 1 1 d .
H12A H 1.0388 0.4530 0.1907 0.084 Uiso 1 1 calc R
C13 C 0.9850(4) 0.4917(3) 0.4050(2) 0.0409(10) Uani 1 1 d .
C14 C 1.0796(5) 0.5108(3) 0.3608(2) 0.0419(10) Uani 1 1 d .
C15 C 1.2132(5) 0.5221(4) 0.3759(2) 0.0484(10) Uani 1 1 d .
H15A H 1.2769 0.5334 0.3461 0.058 Uiso 1 1 calc R
C16 C 1.2491(5) 0.5161(4) 0.4359(2) 0.0523(12) Uani 1 1 d .
H16A H 1.3383 0.5234 0.4465 0.063 Uiso 1 1 calc R
C17 C 1.1569(5) 0.4996(4) 0.4803(2) 0.0501(12) Uani 1 1 d .
H17A H 1.1837 0.4969 0.5206 0.060 Uiso 1 1 calc R
C18 C 1.0228(5) 0.4868(3) 0.4654(2) 0.0415(10) Uani 1 1 d .
C19 C 0.9079(4) 0.4703(4) 0.50551(19) 0.0429(10) Uani 1 1 d .
C20 C 0.7636(5) 0.4684(5) 0.5867(2) 0.0599(13) Uani 1 1 d .
H20A H 0.7381 0.5285 0.6067 0.072 Uiso 1 1 calc R
H20B H 0.7484 0.4141 0.6139 0.072 Uiso 1 1 calc R
C21 C 0.6872(5) 0.4548(5) 0.5264(2) 0.0587(14) Uani 1 1 d .
H21A H 0.6252 0.5095 0.5216 0.070 Uiso 1 1 calc R
C22 C 0.6098(8) 0.3613(6) 0.5213(3) 0.088(2) Uani 1 1 d U
H22A H 0.5732 0.3569 0.4803 0.106 Uiso 1 1 calc R
C23 C 0.7056(14) 0.2720(6) 0.5317(4) 0.114(3) Uani 1 1 d .
H23A H 0.7750 0.2728 0.5018 0.171 Uiso 1 1 calc R
H23B H 0.6557 0.2125 0.5284 0.171 Uiso 1 1 calc R
H23C H 0.7444 0.2763 0.5713 0.171 Uiso 1 1 calc R
C24 C 0.4960(9) 0.3603(9) 0.5656(4) 0.119(3) Uani 1 1 d U
H24A H 0.4402 0.4161 0.5588 0.178 Uiso 1 1 calc R
H24B H 0.5305 0.3622 0.6061 0.178 Uiso 1 1 calc R
H24C H 0.4447 0.3018 0.5601 0.178 Uiso 1 1 calc R
C25 C 1.0098(5) 0.4526(4) 0.6075(2) 0.0495(11) Uani 1 1 d .
C26 C 1.0791(6) 0.3664(5) 0.6049(3) 0.0676(15) Uani 1 1 d .
H26A H 1.0603 0.3206 0.5751 0.081 Uiso 1 1 calc R
C27 C 1.1781(7) 0.3489(6) 0.6477(4) 0.084(2) Uani 1 1 d .
H27A H 1.2246 0.2903 0.6463 0.101 Uiso 1 1 calc R
C28 C 1.2078(8) 0.4124(8) 0.6901(3) 0.096(2) Uani 1 1 d .
H28A H 1.2771 0.3996 0.7169 0.115 Uiso 1 1 calc R
C29 C 1.1381(10) 0.4962(6) 0.6946(4) 0.102(3) Uani 1 1 d .
H29A H 1.1567 0.5397 0.7258 0.123 Uiso 1 1 calc R
C30 C 1.0393(7) 0.5176(5) 0.6532(3) 0.0768(17) Uani 1 1 d .
H30A H 0.9926 0.5760 0.6561 0.092 Uiso 1 1 calc R
N1 N 0.7917(4) 0.4625(3) 0.47926(17) 0.0504(9) Uani 1 1 d .
N2 N 0.9040(4) 0.4718(4) 0.56626(18) 0.0569(10) Uani 1 1 d .
O1 O 1.0373(3) 0.5191(3) 0.30123(14) 0.0507(8) Uani 1 1 d .
O1W O 0.2301(13) 0.2291(7) 0.0343(6) 0.101(3) Uani 0.50 1 d PU
O2W O 0.4790(10) 0.7438(6) 0.4638(6) 0.092(3) Uani 0.50 1 d P
P1 P 0.87532(12) 0.50260(9) 0.29421(5) 0.0455(3) Uani 1 1 d .
Pd1 Pd 0.79581(3) 0.47257(3) 0.384922(15) 0.04338(13) Uani 1 1 d .

loop_
_atom_site_aniso_label
_atom_site_aniso_U_11
_atom_site_aniso_U_22
_atom_site_aniso_U_33
_atom_site_aniso_U_23
_atom_site_aniso_U_13
_atom_site_aniso_U_12
Cl1 0.0386(6) 0.1242(14) 0.0583(7) 0.0119(8) -0.0059(6) -0.0159(7)
C1 0.051(3) 0.059(3) 0.027(2) 0.0012(18) -0.003(2) 0.004(2)
C2 0.053(3) 0.067(3) 0.067(4) 0.004(3) -0.004(3) 0.005(3)
C3 0.075(4) 0.092(5) 0.069(4) -0.003(4) -0.021(4) 0.030(4)
C4 0.087(5) 0.054(3) 0.059(3) 0.000(3) -0.024(4) 0.007(3)
C5 0.124(7) 0.054(3) 0.073(4) 0.016(3) -0.027(4) -0.023(4)
C6 0.062(4) 0.064(3) 0.069(4) 0.005(3) -0.013(3) -0.006(3)
C7 0.071(3) 0.055(3) 0.040(3) 0.014(2) -0.011(3) 0.000(3)
C8 0.108(5) 0.061(3) 0.061(4) 0.006(3) -0.009(4) -0.018(4)
C9 0.140(8) 0.068(4) 0.076(5) -0.007(4) -0.012(5) -0.029(4)
C10 0.176(9) 0.052(4) 0.064(4) -0.003(3) -0.008(5) 0.016(5)
C11 0.121(6) 0.079(4) 0.060(4) -0.008(3) 0.018(4) 0.024(5)
C12 0.076(4) 0.091(4) 0.042(3) -0.004(3) 0.004(3) 0.009(3)
C13 0.036(2) 0.046(2) 0.041(2) 0.0018(18) -0.0020(17) -0.0012(18)
C14 0.047(2) 0.037(2) 0.041(2) -0.0002(18) 0.001(2) 0.0058(19)
C15 0.039(2) 0.053(2) 0.053(3) -0.001(2) 0.004(2) -0.005(2)
C16 0.035(2) 0.070(3) 0.052(3) 0.005(3) -0.007(2) -0.002(2)
C17 0.043(2) 0.066(3) 0.041(2) 0.001(2) -0.008(2) -0.004(2)
C18 0.040(2) 0.046(2) 0.038(2) -0.0026(19) -0.0012(18) 0.001(2)
C19 0.041(2) 0.054(2) 0.034(2) -0.002(2) 0.0028(18) 0.000(2)
C20 0.049(3) 0.092(4) 0.039(2) -0.006(3) 0.005(2) 0.001(3)
C21 0.045(3) 0.091(4) 0.040(2) 0.003(3) 0.008(2) 0.000(3)
C22 0.087(4) 0.130(5) 0.048(3) 0.013(3) -0.006(3) -0.052(4)
C23 0.185(10) 0.079(5) 0.077(5) 0.004(4) 0.003(7) -0.011(7)
C24 0.089(5) 0.180(7) 0.087(5) 0.015(5) 0.009(4) -0.050(5)
C25 0.053(3) 0.064(3) 0.032(2) 0.000(2) 0.001(2) -0.004(2)
C26 0.071(4) 0.080(4) 0.051(3) -0.008(3) -0.005(3) 0.007(3)
C27 0.075(5) 0.097(5) 0.080(5) 0.027(4) 0.003(4) 0.023(4)
C28 0.073(4) 0.154(8) 0.061(4) 0.015(5) -0.017(4) -0.006(5)
C29 0.131(7) 0.099(6) 0.077(5) -0.010(4) -0.046(5) -0.029(5)
C30 0.094(4) 0.078(4) 0.059(3) -0.017(3) -0.016(3) -0.004(4)
N1 0.042(2) 0.073(3) 0.0368(19) 0.0036(18) 0.0026(17) -0.006(2)
N2 0.044(2) 0.090(3) 0.037(2) 0.001(2) -0.0017(17) -0.001(2)
O1 0.0439(17) 0.072(2) 0.0362(16) 0.0100(17) 0.0040(14) -0.0006(17)
O1W 0.114(7) 0.063(4) 0.125(7) 0.008(5) 0.044(6) 0.010(5)
O2W 0.075(6) 0.056(5) 0.146(10) 0.001(6) -0.007(6) -0.015(4)
P1 0.0436(6) 0.0585(8) 0.0344(6) 0.0056(5) -0.0013(5) 0.0003(5)
Pd1 0.03557(19) 0.0607(2) 0.03386(18) 0.00425(16) -0.00177(14) -0.00321(15)

loop_
_atom_type_symbol
_atom_type_description
_atom_type_scat_dispersion_real
_atom_type_scat_dispersion_imag
_atom_type_scat_source
C C 0.0033 0.0016 'International Tables Vol C Tables 4.2.6.8 and 6.1.1.4'
H H 0.0000 0.0000 'International Tables Vol C Tables 4.2.6.8 and 6.1.1.4'
N N 0.0061 0.0033 'International Tables Vol C Tables 4.2.6.8 and 6.1.1.4'
O O 0.0106 0.0060 'International Tables Vol C Tables 4.2.6.8 and 6.1.1.4'
P P 0.1023 0.0942 'International Tables Vol C Tables 4.2.6.8 and 6.1.1.4'
Cl Cl 0.1484 0.1585 'International Tables Vol C Tables 4.2.6.8 and 6.1.1.4'
Pd Pd -0.9988 1.0072 'International Tables Vol C Tables 4.2.6.8 and 6.1.1.4'

loop_
_geom_angle_atom_site_label_1
_geom_angle_atom_site_label_2
_geom_angle_atom_site_label_3
_geom_angle
C6 C1 C2 118.7(5)
C6 C1 P1 124.2(4)
C2 C1 P1 117.1(4)
C3 C2 C1 119.2(6)
C3 C2 H2A 120.4
C1 C2 H2A 120.4
C4 C3 C2 121.4(7)
C4 C3 H3A 119.3
C2 C3 H3A 119.3
C3 C4 C5 119.6(6)
C3 C4 H4A 120.2
C5 C4 H4A 120.2
C6 C5 C4 118.2(6)
C6 C5 H5A 120.9
C4 C5 H5A 120.9
C1 C6 C5 123.1(6)
C1 C6 H6A 118.5
C5 C6 H6A 118.5
C8 C7 C12 119.3(6)
C8 C7 P1 119.7(5)
C12 C7 P1 121.0(5)
C7 C8 C9 118.0(7)
C7 C8 H8A 121.0
C9 C8 H8A 121.0
C10 C9 C8 122.1(8)
C10 C9 H9A 118.9
C8 C9 H9A 118.9
C11 C10 C9 118.6(7)
C11 C10 H10A 120.7
C9 C10 H10A 120.7
C10 C11 C12 122.4(8)
C10 C11 H11A 118.8
C12 C11 H11A 118.8
C11 C12 C7 119.4(7)
C11 C12 H12A 120.3
C7 C12 H12A 120.3
C14 C13 C18 120.0(4)
C14 C13 Pd1 121.7(3)
C18 C13 Pd1 118.3(3)
C13 C14 O1 118.4(4)
C13 C14 C15 120.7(4)
O1 C14 C15 120.9(4)
C16 C15 C14 118.5(4)
C16 C15 H15A 120.7
C14 C15 H15A 120.7
C17 C16 C15 121.6(4)
C17 C16 H16A 119.2
C15 C16 H16A 119.2
C16 C17 C18 120.2(4)
C16 C17 H17A 119.9
C18 C17 H17A 119.9
C13 C18 C17 118.9(4)
C13 C18 C19 111.9(4)
C17 C18 C19 129.2(4)
N1 C19 N2 114.8(4)
N1 C19 C18 116.4(4)
N2 C19 C18 128.5(4)
N2 C20 C21 102.2(4)
N2 C20 H20A 111.3
C21 C20 H20A 111.3
N2 C20 H20B 111.3
C21 C20 H20B 111.3
H20A C20 H20B 109.2
N1 C21 C22 111.8(5)
N1 C21 C20 104.3(4)
C22 C21 C20 115.0(5)
N1 C21 H21A 108.5
C22 C21 H21A 108.5
C20 C21 H21A 108.5
C21 C22 C24 110.6(7)
C21 C22 C23 109.8(6)
C24 C22 C23 111.1(7)
C21 C22 H22A 108.4
C24 C22 H22A 108.4
C23 C22 H22A 108.4
C22 C23 H23A 109.5
C22 C23 H23B 109.5
H23A C23 H23B 109.5
C22 C23 H23C 109.5
H23A C23 H23C 109.5
H23B C23 H23C 109.5
C22 C24 H24A 109.5
C22 C24 H24B 109.5
H24A C24 H24B 109.5
C22 C24 H24C 109.5
H24A C24 H24C 109.5
H24B C24 H24C 109.5
C26 C25 C30 118.6(5)
C26 C25 N2 120.7(5)
C30 C25 N2 120.6(5)
C25 C26 C27 118.7(6)
C25 C26 H26A 120.6
C27 C26 H26A 120.6
C28 C27 C26 122.2(7)
C28 C27 H27A 118.9
C26 C27 H27A 118.9
C27 C28 C29 120.0(7)
C27 C28 H28A 120.0
C29 C28 H28A 120.0
C28 C29 C30 120.2(7)
C28 C29 H29A 119.9
C30 C29 H29A 119.9
C25 C30 C29 120.1(7)
C25 C30 H30A 119.9
C29 C30 H30A 119.9
C19 N1 C21 108.9(4)
C19 N1 Pd1 114.8(3)
C21 N1 Pd1 136.1(3)
C19 N2 C25 128.0(4)
C19 N2 C20 109.4(4)
C25 N2 C20 120.5(4)
C14 O1 P1 112.3(3)
O1 P1 C7 101.2(2)
O1 P1 C1 103.1(2)
C7 P1 C1 104.9(2)
O1 P1 Pd1 107.32(12)
C7 P1 Pd1 121.66(18)
C1 P1 Pd1 116.12(16)
C13 Pd1 N1 78.62(17)
C13 Pd1 P1 80.25(14)
N1 Pd1 P1 158.45(12)
C13 Pd1 Cl1 177.86(14)
N1 Pd1 Cl1 99.67(12)
P1 Pd1 Cl1 101.54(5)

loop_
_geom_bond_atom_site_label_1
_geom_bond_atom_site_label_2
_geom_bond_distance
Cl1 Pd1 2.3850(13)
C1 C6 1.352(8)
C1 C2 1.409(8)
C1 P1 1.812(5)
C2 C3 1.376(9)
C2 H2A 0.9300
C3 C4 1.364(11)
C3 H3A 0.9300
C4 C5 1.408(11)
C4 H4A 0.9300
C5 C6 1.369(9)
C5 H5A 0.9300
C6 H6A 0.9300
C7 C8 1.364(9)
C7 C12 1.399(9)
C7 P1 1.804(6)
C8 C9 1.430(10)
C8 H8A 0.9300
C9 C10 1.346(13)
C9 H9A 0.9300
C10 C11 1.333(12)
C10 H10A 0.9300
C11 C12 1.382(10)
C11 H11A 0.9300
C12 H12A 0.9300
C13 C14 1.387(6)
C13 C18 1.389(6)
C13 Pd1 1.966(4)
C14 O1 1.387(6)
C14 C15 1.389(6)
C15 C16 1.378(7)
C15 H15A 0.9300
C16 C17 1.367(7)
C16 H16A 0.9300
C17 C18 1.396(7)
C17 H17A 0.9300
C18 C19 1.471(6)
C19 N1 1.306(6)
C19 N2 1.343(6)
C20 N2 1.479(7)
C20 C21 1.548(7)
C20 H20A 0.9700
C20 H20B 0.9700
C21 N1 1.482(6)
C21 C22 1.503(9)
C21 H21A 0.9800
C22 C24 1.503(11)
C22 C23 1.573(13)
C22 H22A 0.9800
C23 H23A 0.9600
C23 H23B 0.9600
C23 H23C 0.9600
C24 H24A 0.9600
C24 H24B 0.9600
C24 H24C 0.9600
C25 C26 1.372(8)
C25 C30 1.380(8)
C25 N2 1.423(6)
C26 C27 1.392(10)
C26 H26A 0.9300
C27 C28 1.313(12)
C27 H27A 0.9300
C28 C29 1.349(13)
C28 H28A 0.9300
C29 C30 1.381(10)
C29 H29A 0.9300
C30 H30A 0.9300
N1 Pd1 2.090(4)
O1 P1 1.647(3)
P1 Pd1 2.1963(13)

loop_
_geom_torsion_atom_site_label_1
_geom_torsion_atom_site_label_2
_geom_torsion_atom_site_label_3
_geom_torsion_atom_site_label_4
_geom_torsion
C6 C1 C2 C3 1.0(9)
P1 C1 C2 C3 -176.7(5)
C1 C2 C3 C4 -0.7(10)
C2 C3 C4 C5 0.3(11)
C3 C4 C5 C6 -0.2(11)
C2 C1 C6 C5 -0.9(9)
P1 C1 C6 C5 176.6(5)
C4 C5 C6 C1 0.5(11)
C12 C7 C8 C9 -1.1(9)
P1 C7 C8 C9 178.3(6)
C7 C8 C9 C10 1.3(12)
C8 C9 C10 C11 0.8(13)
C9 C10 C11 C12 -3.2(12)
C10 C11 C12 C7 3.4(11)
C8 C7 C12 C11 -1.1(9)
P1 C7 C12 C11 179.4(5)
C18 C13 C14 O1 -177.4(4)
Pd1 C13 C14 O1 1.8(6)
C18 C13 C14 C15 2.1(7)
Pd1 C13 C14 C15 -178.7(4)
C13 C14 C15 C16 -1.5(7)
O1 C14 C15 C16 178.0(5)
C14 C15 C16 C17 -0.1(8)
C15 C16 C17 C18 1.0(8)
C14 C13 C18 C17 -1.2(7)
Pd1 C13 C18 C17 179.6(4)
C14 C13 C18 C19 177.5(4)
Pd1 C13 C18 C19 -1.8(6)
C16 C17 C18 C13 -0.3(8)
C16 C17 C18 C19 -178.7(5)
C13 C18 C19 N1 0.3(7)
C17 C18 C19 N1 178.8(5)
C13 C18 C19 N2 -172.3(5)
C17 C18 C19 N2 6.2(10)
N2 C20 C21 N1 -5.6(7)
N2 C20 C21 C22 117.2(6)
N1 C21 C22 C24 -174.2(6)
C20 C21 C22 C24 67.0(8)
N1 C21 C22 C23 62.8(7)
C20 C21 C22 C23 -55.9(7)
C30 C25 C26 C27 -1.2(9)
N2 C25 C26 C27 -177.3(6)
C25 C26 C27 C28 -0.6(11)
C26 C27 C28 C29 2.7(13)
C27 C28 C29 C30 -3.0(14)
C26 C25 C30 C29 0.9(10)
N2 C25 C30 C29 177.1(6)
C28 C29 C30 C25 1.2(13)
N2 C19 N1 C21 -1.5(7)
C18 C19 N1 C21 -175.1(5)
N2 C19 N1 Pd1 174.8(4)
C18 C19 N1 Pd1 1.2(6)
C22 C21 N1 C19 -120.3(5)
C20 C21 N1 C19 4.6(6)
C22 C21 N1 Pd1 64.5(7)
C20 C21 N1 Pd1 -170.5(4)
N1 C19 N2 C25 160.9(5)
C18 C19 N2 C25 -26.4(10)
N1 C19 N2 C20 -2.5(7)
C18 C19 N2 C20 170.2(5)
C26 C25 N2 C19 -55.4(8)
C30 C25 N2 C19 128.5(7)
C26 C25 N2 C20 106.4(7)
C30 C25 N2 C20 -69.7(8)
C21 C20 N2 C19 5.1(7)
C21 C20 N2 C25 -159.8(5)
C13 C14 O1 P1 -0.7(5)
C15 C14 O1 P1 179.8(4)
C14 O1 P1 C7 -129.0(3)
C14 O1 P1 C1 122.6(3)
C14 O1 P1 Pd1 -0.5(4)
C8 C7 P1 O1 150.8(5)
C12 C7 P1 O1 -29.8(5)
C8 C7 P1 C1 -102.2(5)
C12 C7 P1 C1 77.3(5)
C8 C7 P1 Pd1 32.2(5)
C12 C7 P1 Pd1 -148.4(4)
C6 C1 P1 O1 12.8(5)
C2 C1 P1 O1 -169.6(4)
C6 C1 P1 C7 -92.8(5)
C2 C1 P1 C7 84.8(5)
C6 C1 P1 Pd1 129.9(4)
C2 C1 P1 Pd1 -52.5(4)
C14 C13 Pd1 N1 -177.4(4)
C18 C13 Pd1 N1 1.9(4)
C14 C13 Pd1 P1 -1.6(3)
C18 C13 Pd1 P1 177.6(4)
C14 C13 Pd1 Cl1 146(4)
C18 C13 Pd1 Cl1 -35(4)
C19 N1 Pd1 C13 -1.6(4)
C21 N1 Pd1 C13 173.3(6)
C19 N1 Pd1 P1 -13.1(6)
C21 N1 Pd1 P1 161.8(4)
C19 N1 Pd1 Cl1 177.1(4)
C21 N1 Pd1 Cl1 -8.0(6)
O1 P1 Pd1 C13 1.1(2)
C7 P1 Pd1 C13 116.6(3)
C1 P1 Pd1 C13 -113.7(2)
O1 P1 Pd1 N1 12.5(4)
C7 P1 Pd1 N1 128.0(4)
C1 P1 Pd1 N1 -102.2(4)
O1 P1 Pd1 Cl1 -177.77(16)
C7 P1 Pd1 Cl1 -62.2(2)
C1 P1 Pd1 Cl1 67.52(19)
